data_7212397
loop_
_publ_author_name
'Law, Ga-Lai'
'Wong, Ka-Leung'
'Lau, Kok-Kin'
'Lap, Sze-to'
'Tanner, Peter A.'
'Kuo, Fonchu'
'Wong, Wing-Tak'

_publ_section_title
;
 Nonlinear optical activity in dipolar organic--lanthanide complexes
;
_journal_issue 20
_journal_name_full 'Journal of Materials Chemistry'
_journal_page_first 4074
_journal_paper_doi 10.1039/b926376d
_journal_volume 20
_journal_year 2010
_chemical_absolute_configuration ad
_chemical_formula_moiety 'C27 H21 O6 Sm '
_chemical_formula_sum 'C27 H21 O6 Sm'
_chemical_formula_weight 591.86
_space_group_IT_number 161
_symmetry_cell_setting trigonal
_symmetry_Int_Tables_number 161
_symmetry_space_group_name_Hall 'R 3 -2"c'
_symmetry_space_group_name_H-M 'R 3 c :H'
_audit_creation_date 2006-12-28
_audit_creation_method 'by CrystalStructure 3.6.0'
_cell_angle_alpha 90
_cell_angle_beta 90
_cell_angle_gamma 120
_cell_formula_units_Z 6
_cell_length_a 22.646(2)
_cell_length_b 22.646(2)
_cell_length_c 7.7670(11)
_cell_measurement_reflns_used 6304
_cell_measurement_temperature 301(1)
_cell_measurement_theta_max 27.5
_cell_measurement_theta_min 1.8
_cell_volume 3449.6(7)
_computing_cell_refinement 'SAINT (Bruker, 1999)'
_computing_data_collection 'SMART (Bruker, 1998)'
_computing_data_reduction 'SAINT & CrystalStructure (Rigaku/MSC and Rigaku Corporation, 2003)'
_computing_molecular_graphics 'ORTEP-II (Johnson, 1976)'
_computing_publication_material 'CrystalStructure 3.6.0'
_computing_structure_refinement 'CRYSTALS (Watkin et al., 1996)'
_computing_structure_solution 'SIR92 (Altomare et al., 1994)'
_diffrn_measured_fraction_theta_full 0.9958
_diffrn_measured_fraction_theta_max 0.9958
_diffrn_measurement_device_type ' Bruker SMART 1000 CCD'
_diffrn_measurement_method '\w & \f scan'
_diffrn_radiation_type 'Mo K\a'
_diffrn_radiation_wavelength 0.71073
_diffrn_reflns_av_R_equivalents 0.022
_diffrn_reflns_limit_h_max 29
_diffrn_reflns_limit_h_min -16
_diffrn_reflns_limit_k_max 28
_diffrn_reflns_limit_k_min -28
_diffrn_reflns_limit_l_max 5
_diffrn_reflns_limit_l_min -9
_diffrn_reflns_number 6304
_diffrn_reflns_theta_full 27.50
_diffrn_reflns_theta_max 27.50
_exptl_absorpt_coefficient_mu 2.601
_exptl_absorpt_correction_T_max 0.878
_exptl_absorpt_correction_T_min 0.602
_exptl_absorpt_correction_type multi-scan
_exptl_absorpt_process_details 'SADABS (Sheldrick, 1997)'
_exptl_crystal_colour yellow
_exptl_crystal_density_diffrn 1.709
_exptl_crystal_density_method 'not measured'
_exptl_crystal_description prism
_exptl_crystal_F_000 1758.00
_exptl_crystal_size_max 0.36
_exptl_crystal_size_mid 0.07
_exptl_crystal_size_min 0.05
_refine_diff_density_max 1.31
_refine_diff_density_min -0.94
_refine_ls_abs_structure_details 'Flack (1983). 505 Friedel Pairs'
_refine_ls_abs_structure_Flack -0.05(2)
_refine_ls_extinction_method none
_refine_ls_goodness_of_fit_ref 1.054
_refine_ls_hydrogen_treatment constr
_refine_ls_number_parameters 111
_refine_ls_number_reflns 1081
_refine_ls_R_factor_gt 0.0150
_refine_ls_shift/su_max 0.0280
_refine_ls_structure_factor_coef F
_refine_ls_weighting_details 'w = 1/[0.0001Fo^2^ + 0.5\s(Fo^2^) + 0.0005]'
_refine_ls_weighting_scheme calc
_refine_ls_wR_factor_ref 0.0180
_reflns_number_gt 1078
_reflns_number_total 1434
_reflns_threshold_expression F^2^>2.0\s(F^2^)
_cod_data_source_file b926376d.txt
_cod_data_source_block Sm-wt1352w
_cod_original_cell_volume 3449.5(7)
_cod_original_sg_symbol_H-M 'R 3 c'
_cod_original_formula_sum 'C27 H21 O6 Sm '
_cod_database_code 7212397

loop_
_symmetry_equiv_pos_site_id
_symmetry_equiv_pos_as_xyz
1 +X,+Y,+Z
2 -Y,+X-Y,+Z
3 -X+Y,-X,+Z
4 -X+Y,+Y,1/2+Z
5 +X,+X-Y,1/2+Z
6 -Y,-X,1/2+Z
7 2/3+X,1/3+Y,1/3+Z
8 2/3-Y,1/3+X-Y,1/3+Z
9 2/3-X+Y,1/3-X,1/3+Z
10 2/3-X+Y,1/3+Y,5/6+Z
11 2/3+X,1/3+X-Y,5/6+Z
12 2/3-Y,1/3-X,5/6+Z
13 1/3+X,2/3+Y,2/3+Z
14 1/3-Y,2/3+X-Y,2/3+Z
15 1/3-X+Y,2/3-X,2/3+Z
16 1/3-X+Y,2/3+Y,1/6+Z
17 1/3+X,2/3+X-Y,1/6+Z
18 1/3-Y,2/3-X,1/6+Z

loop_
_atom_site_label
_atom_site_type_symbol
_atom_site_fract_x
_atom_site_fract_y
_atom_site_fract_z
_atom_site_U_iso_or_equiv
_atom_site_adp_type
_atom_site_occupancy
_atom_site_symmetry_multiplicity
_atom_site_calc_flag
_atom_site_refinement_flags
Sm(1) Sm 0.0000 0.0000 -0.00004(13) 0.01710(5) Uani 1.00 3 d S
O(1) O 0.0774(2) 0.1191(1) 0.0455(4) 0.0358(8) Uani 1.00 1 d .
O(2) O 0.08053(12) 0.06021(12) 0.2649(4) 0.0240(7) Uani 1.00 1 d .
C(1) C 0.1000(2) 0.1175(2) 0.1906(5) 0.0249(10) Uani 1.00 1 d .
C(2) C 0.1511(2) 0.1814(2) 0.2755(5) 0.0264(10) Uani 1.00 1 d .
C(3) C 0.1658(2) 0.2417(2) 0.2160(5) 0.0298(11) Uani 1.00 1 d .
C(4) C 0.2128(2) 0.3088(2) 0.2903(5) 0.0308(11) Uani 1.00 1 d .
C(5) C 0.2083(2) 0.3650(2) 0.2381(6) 0.0393(13) Uani 1.00 1 d .
C(6) C 0.2502(3) 0.4291(2) 0.3080(7) 0.046(2) Uani 1.00 1 d .
C(7) C 0.2974(2) 0.4384(2) 0.4298(6) 0.046(1) Uani 1.00 1 d .
C(8) C 0.3033(2) 0.3830(2) 0.4830(6) 0.0462(13) Uani 1.00 1 d .
C(9) C 0.2613(2) 0.3186(2) 0.4147(5) 0.0348(12) Uani 1.00 1 d .
H(1) H 0.1740 0.1788 0.3753 0.032 Uiso 1.00 1 c R
H(2) H 0.1432 0.2419 0.1130 0.036 Uiso 1.00 1 c R
H(3) H 0.1759 0.3596 0.1528 0.047 Uiso 1.00 1 c R
H(4) H 0.2461 0.4668 0.2707 0.055 Uiso 1.00 1 c R
H(5) H 0.3259 0.4822 0.4779 0.055 Uiso 1.00 1 c R
H(6) H 0.3364 0.3893 0.5669 0.055 Uiso 1.00 1 c R
H(7) H 0.2655 0.2811 0.4530 0.042 Uiso 1.00 1 c R

loop_
_atom_site_aniso_label
_atom_site_aniso_U_11
_atom_site_aniso_U_22
_atom_site_aniso_U_33
_atom_site_aniso_U_12
_atom_site_aniso_U_13
_atom_site_aniso_U_23
Sm(1) 0.01833(8) 0.01833(8) 0.01464(12) 0.00917(4) 0.0000 0.0000
O(1) 0.044(2) 0.025(1) 0.026(2) 0.0079(12) -0.0120(13) -0.0015(12)
O(2) 0.0229(12) 0.0201(12) 0.027(2) 0.0092(10) 0.0018(12) 0.0010(12)
C(1) 0.023(2) 0.027(2) 0.026(2) 0.013(2) 0.004(2) -0.001(2)
C(2) 0.025(2) 0.024(2) 0.024(2) 0.008(2) -0.004(2) -0.003(2)
C(3) 0.028(2) 0.029(2) 0.029(3) 0.012(2) -0.004(2) -0.001(2)
C(4) 0.033(2) 0.022(2) 0.030(3) 0.007(2) 0.003(2) -0.000(2)
C(5) 0.043(2) 0.033(2) 0.043(3) 0.020(2) 0.000(2) 0.001(2)
C(6) 0.054(3) 0.024(2) 0.060(4) 0.019(2) 0.017(3) 0.007(2)
C(7) 0.047(3) 0.025(2) 0.048(3) 0.004(2) 0.010(3) -0.009(2)
C(8) 0.041(3) 0.039(3) 0.043(3) 0.008(2) -0.007(2) -0.006(2)
C(9) 0.036(2) 0.027(2) 0.034(3) 0.010(2) -0.004(2) 0.001(2)

loop_
_atom_type_symbol
_atom_type_description
_atom_type_scat_dispersion_real
_atom_type_scat_dispersion_imag
_atom_type_scat_source
C C 0.003 0.002
;
International Tables for Crystallography
(1992, Vol. C, Tables 4.2.6.8 and 6.1.1.4)
;
H H 0.000 0.000
;
International Tables for Crystallography
(1992, Vol. C, Table 6.1.1.4)
;
O O 0.011 0.006
;
International Tables for Crystallography
(1992, Vol. C, Tables 4.2.6.8 and 6.1.1.4)
;
Sm Sm -0.164 3.442
;
International Tables for Crystallography
(1992, Vol. C, Tables 4.2.6.8 and 6.1.1.4)
;

loop_
_geom_angle_atom_site_label_1
_geom_angle_atom_site_label_2
_geom_angle_atom_site_label_3
_geom_angle
_geom_angle_site_symmetry_1
_geom_angle_site_symmetry_2
_geom_angle_site_symmetry_3
Sm(1) Sm(1) Sm(1) 180.0000 4_555 . 4_554
O(1) Sm(1) Sm(1) 98.49(7) . . 4_554
O(1) Sm(1) Sm(1) 98.49(7) 2_555 . 4_554
O(1) Sm(1) Sm(1) 98.49(7) 3_555 . 4_554
O(2) Sm(1) Sm(1) 141.40(5) . . 4_554
O(2) Sm(1) Sm(1) 141.40(7) 2_555 . 4_554
O(2) Sm(1) Sm(1) 141.40(6) 3_555 . 4_554
Sm(1) Sm(1) O(2) 38.60(7) . 4_554 4_554
O(2) Sm(1) Sm(1) 41.98(7) 4_554 . 4_554
Sm(1) Sm(1) O(2) 38.60(6) . 4_554 5_554
O(2) Sm(1) Sm(1) 41.98(7) 5_554 . 4_554
Sm(1) Sm(1) O(2) 38.60(5) . 4_554 6_554
O(2) Sm(1) Sm(1) 41.98(6) 6_554 . 4_554
O(1) Sm(1) Sm(1) 81.51(7) . . 4_555
O(1) Sm(1) Sm(1) 81.51(7) 2_555 . 4_555
O(1) Sm(1) Sm(1) 81.51(7) 3_555 . 4_555
Sm(1) Sm(1) O(2) 41.98(6) . 4_555 .
O(2) Sm(1) Sm(1) 38.60(5) . . 4_555
Sm(1) Sm(1) O(2) 41.98(7) . 4_555 2_555
O(2) Sm(1) Sm(1) 38.60(7) 2_555 . 4_555
Sm(1) Sm(1) O(2) 41.98(7) . 4_555 3_555
O(2) Sm(1) Sm(1) 38.60(6) 3_555 . 4_555
O(2) Sm(1) Sm(1) 138.02(7) 4_554 . 4_555
O(2) Sm(1) Sm(1) 138.02(7) 5_554 . 4_555
O(2) Sm(1) Sm(1) 138.02(6) 6_554 . 4_555
Sm(1) Sm(1) O(1) 98.49(7) . 4_555 4_555
Sm(1) Sm(1) O(1) 98.49(7) . 4_555 5_555
O(1) Sm(1) O(1) 117.9(1) 2_555 . .
O(1) Sm(1) O(1) 117.9(1) 3_555 . .
O(2) Sm(1) O(1) 51.26(9) . . .
O(2) Sm(1) O(1) 80.76(9) 2_555 . .
O(2) Sm(1) O(1) 116.11(9) 3_555 . .
O(2) Sm(1) O(1) 73.73(9) 4_554 . .
O(2) Sm(1) O(1) 80.91(9) 5_554 . .
O(2) Sm(1) O(1) 140.1(1) 6_554 . .
Sm(1) O(1) C(1) 100.4(2) . . .
O(1) Sm(1) O(1) 117.9(1) 3_555 . 2_555
O(2) Sm(1) O(1) 116.1(1) . . 2_555
O(2) Sm(1) O(1) 51.26(8) 2_555 . 2_555
O(2) Sm(1) O(1) 80.8(1) 3_555 . 2_555
O(2) Sm(1) O(1) 80.9(1) 4_554 . 2_555
O(2) Sm(1) O(1) 140.1(1) 5_554 . 2_555
O(2) Sm(1) O(1) 73.7(1) 6_554 . 2_555
Sm(1) O(1) C(1) 100.4(2) . 2_555 2_555
O(2) Sm(1) O(1) 80.8(1) . . 3_555
O(2) Sm(1) O(1) 116.1(1) 2_555 . 3_555
O(2) Sm(1) O(1) 51.3(1) 3_555 . 3_555
O(2) Sm(1) O(1) 140.1(1) 4_554 . 3_555
O(2) Sm(1) O(1) 73.7(1) 5_554 . 3_555
O(2) Sm(1) O(1) 80.9(1) 6_554 . 3_555
Sm(1) O(1) C(1) 100.4(3) . 3_555 3_555
Sm(1) O(2) Sm(1) 99.42(7) . . 4_555
O(2) Sm(1) O(2) 65.41(9) 2_555 . .
O(2) Sm(1) O(2) 65.41(7) 3_555 . .
O(2) Sm(1) O(2) 124.54(8) 4_554 . .
O(2) Sm(1) O(2) 103.11(8) 5_554 . .
O(2) Sm(1) O(2) 161.6(1) 6_554 . .
Sm(1) O(2) C(1) 88.3(2) . . .
Sm(1) O(2) Sm(1) 99.4(1) . 2_555 4_555
O(2) Sm(1) O(2) 65.4(1) 3_555 . 2_555
O(2) Sm(1) O(2) 103.1(1) 4_554 . 2_555
O(2) Sm(1) O(2) 161.65(7) 5_554 . 2_555
O(2) Sm(1) O(2) 124.54(8) 6_554 . 2_555
Sm(1) O(2) C(1) 88.3(2) . 2_555 2_555
Sm(1) O(2) Sm(1) 99.4(1) . 3_555 4_555
O(2) Sm(1) O(2) 161.65(8) 4_554 . 3_555
O(2) Sm(1) O(2) 124.5(1) 5_554 . 3_555
O(2) Sm(1) O(2) 103.11(8) 6_554 . 3_555
Sm(1) O(2) C(1) 88.3(2) . 3_555 3_555
Sm(1) O(2) Sm(1) 99.4(1) . 4_554 4_554
O(2) Sm(1) O(2) 70.8(1) 5_554 . 4_554
O(2) Sm(1) O(2) 70.79(9) 6_554 . 4_554
Sm(1) O(2) C(1) 132.9(2) . 4_554 4_554
Sm(1) O(2) Sm(1) 99.4(1) . 5_554 4_554
O(2) Sm(1) O(2) 70.79(8) 6_554 . 5_554
Sm(1) O(2) C(1) 132.9(2) . 5_554 5_554
Sm(1) O(2) Sm(1) 99.42(7) . 6_554 4_554
Sm(1) O(2) C(1) 132.9(3) . 6_554 6_554
O(1) C(1) O(2) 119.9(3) . . .
O(1) C(1) C(2) 120.5(4) . . .
O(2) Sm(1) O(2) 70.79(9) . 4_555 2_555
O(2) Sm(1) O(2) 70.79(8) . 4_555 3_555
C(1) O(2) Sm(1) 132.9(3) . . 4_555
O(2) Sm(1) O(1) 73.7(1) . 4_555 4_555
O(2) Sm(1) O(1) 80.9(1) . 4_555 5_555
O(2) C(1) C(2) 119.6(4) . . .
C(1) C(2) C(3) 121.6(4) . . .
C(1) C(2) H(1) 119.1812 . . .
H(1) C(2) C(3) 119.1802 . . .
C(2) C(3) H(2) 116.1741 . . .
C(2) C(3) C(4) 127.7(4) . . .
H(2) C(3) C(4) 116.1752 . . .
C(3) C(4) C(5) 119.1(4) . . .
C(3) C(4) C(9) 123.0(4) . . .
C(9) C(4) C(5) 117.9(4) . . .
C(4) C(5) C(6) 121.3(5) . . .
C(4) C(5) H(3) 119.3471 . . .
C(4) C(9) H(7) 119.8567 . . .
C(4) C(9) C(8) 120.3(5) . . .
H(3) C(5) C(6) 119.3477 . . .
C(5) C(6) C(7) 120.5(5) . . .
C(5) C(6) H(4) 119.7654 . . .
C(6) C(7) C(8) 119.3(4) . . .
H(4) C(6) C(7) 119.7650 . . .
C(6) C(7) H(5) 120.3417 . . .
C(7) C(8) C(9) 120.7(5) . . .
H(5) C(7) C(8) 120.3423 . . .
C(7) C(8) H(6) 119.6629 . . .
C(8) C(9) H(7) 119.8565 . . .
H(6) C(8) C(9) 119.6629 . . .

loop_
_geom_bond_atom_site_label_1
_geom_bond_atom_site_label_2
_geom_bond_distance
_geom_bond_site_symmetry_2
Sm(1) Sm(1) 3.884(1) 4_554
Sm(1) Sm(1) 3.884(1) 4_555
Sm(1) Sm(1) 3.884(1) 5_554
Sm(1) Sm(1) 3.884(1) 5_555
Sm(1) Sm(1) 3.884(1) 6_554
Sm(1) Sm(1) 3.884(1) 6_555
Sm(1) O(1) 2.397(3) .
Sm(1) O(1) 2.397(3) 2_555
Sm(1) O(1) 2.397(4) 3_555
Sm(1) O(2) 2.633(3) .
Sm(1) O(2) 2.633(3) 2_555
Sm(1) O(2) 2.633(3) 3_555
Sm(1) O(2) 2.456(3) 4_554
Sm(1) O(2) 2.456(3) 5_554
Sm(1) O(2) 2.456(3) 6_554
O(1) Sm(1) 2.397(3) .
O(1) Sm(1) 2.397(3) 2_555
O(1) Sm(1) 2.397(3) 3_555
O(1) C(1) 1.245(5) .
O(2) Sm(1) 2.633(3) .
O(2) Sm(1) 2.633(3) 2_555
O(2) Sm(1) 2.633(3) 3_555
O(2) Sm(1) 2.456(3) 4_555
O(2) C(1) 1.281(5) .
C(1) C(2) 1.480(5) .
C(2) C(3) 1.319(6) .
C(2) H(1) 0.9500 .
C(3) C(4) 1.468(5) .
C(3) H(2) 0.9500 .
C(4) C(5) 1.389(8) .
C(4) C(9) 1.394(6) .
C(5) C(6) 1.387(6) .
C(5) H(3) 0.9500 .
C(6) C(7) 1.361(8) .
C(6) H(4) 0.9500 .
C(7) C(8) 1.389(8) .
C(7) H(5) 0.9500 .
C(8) C(9) 1.387(5) .
C(8) H(6) 0.9500 .
C(9) H(7) 0.9500 .

loop_
_geom_contact_atom_site_label_1
_geom_contact_atom_site_label_2
_geom_contact_distance
_geom_contact_site_symmetry_1
_geom_contact_site_symmetry_2
Sm(1) Sm(1) 3.884(1) . 4_555
Sm(1) Sm(1) 3.884(1) 4_554 .
Sm(1) Sm(1) 13.3284(3) . 13_554
